data_2222791
loop_
_publ_author_name
'Saeed, Aamer'
'Khera, Rasheed Ahmad'
'Simpson, Jim'
'Stanley, Roderick G.'

_publ_section_title
;
 1-(2-Chloro-5-nitrophenyl)-3-(2,2-dimethylpropionyl)thiourea
;
_journal_coeditor_code LH2851
_journal_issue 8
_journal_name_full 'Acta Crystallographica Section E'
_journal_page_first o1735
_journal_page_last o1736
_journal_paper_doi 10.1107/S1600536809024672
_journal_volume 65
_journal_year 2009
_chemical_formula_iupac 'C12 H14 Cl N3 O3 S'
_chemical_formula_moiety 'C12 H14 Cl N3 O3 S'
_chemical_formula_sum 'C12 H14 Cl N3 O3 S'
_chemical_formula_weight 315.77
_chemical_name_systematic
;
1-(2-Chloro-5-nitrophenyl)-3-(2,2-dimethylpropanoyl)thiourea
;
_space_group_IT_number 62
_symmetry_cell_setting orthorhombic
_symmetry_space_group_name_Hall '-P 2ac 2n'
_symmetry_space_group_name_H-M 'P n m a'
_atom_sites_solution_hydrogens geom
_atom_sites_solution_primary direct
_atom_sites_solution_secondary difmap
_cell_angle_alpha 90.00
_cell_angle_beta 90.00
_cell_angle_gamma 90.00
_cell_formula_units_Z 4
_cell_length_a 9.529(2)
_cell_length_b 6.546(2)
_cell_length_c 22.166(6)
_cell_measurement_reflns_used 2410
_cell_measurement_temperature 89(2)
_cell_measurement_theta_max 24.64
_cell_measurement_theta_min 2.32
_cell_volume 1382.6(6)
_computing_cell_refinement 'APEX2 and SAINT (Bruker, 2006)'
_computing_data_collection 'APEX2 (Bruker, 2006)'
_computing_data_reduction 'SAINT (Bruker, 2006)'
_computing_molecular_graphics
;
SHELXTL (Sheldrick, 2008) and Mercury (Macrae <i>et al.</i>,
2006)
;
_computing_publication_material
;
SHELXL97 (Sheldrick, 2008), enCIFer (Allen <i>et al.</i>,
2004), PLATON (Spek, 2009)
and publCIF (Westrip, 2009)
;
_computing_structure_refinement
;
SHELXL97 (Sheldrick, 2008) and TITAN2000 (Hunter & Simpson,
1999)
;
_computing_structure_solution 'SHELXS97 (Sheldrick, 2008)'
_diffrn_ambient_temperature 89(2)
_diffrn_measured_fraction_theta_full 0.996
_diffrn_measured_fraction_theta_max 0.996
_diffrn_measurement_device_type 'Bruker APEXII CCD area-detector'
_diffrn_measurement_method \w
_diffrn_radiation_monochromator graphite
_diffrn_radiation_source 'fine-focus sealed tube'
_diffrn_radiation_type MoK\a
_diffrn_radiation_wavelength 0.71073
_diffrn_reflns_av_R_equivalents 0.0688
_diffrn_reflns_av_sigmaI/netI 0.0397
_diffrn_reflns_limit_h_max 11
_diffrn_reflns_limit_h_min -11
_diffrn_reflns_limit_k_max 8
_diffrn_reflns_limit_k_min -6
_diffrn_reflns_limit_l_max 26
_diffrn_reflns_limit_l_min -26
_diffrn_reflns_number 12525
_diffrn_reflns_theta_full 25.74
_diffrn_reflns_theta_max 25.74
_diffrn_reflns_theta_min 1.84
_diffrn_standards_number 0
_exptl_absorpt_coefficient_mu 0.438
_exptl_absorpt_correction_T_max 0.974
_exptl_absorpt_correction_T_min 0.833
_exptl_absorpt_correction_type multi-scan
_exptl_absorpt_process_details '(SADABS; Bruker, 2006)'
_exptl_crystal_colour colourless
_exptl_crystal_density_diffrn 1.517
_exptl_crystal_density_method 'not measured'
_exptl_crystal_description needle
_exptl_crystal_F_000 656
_exptl_crystal_size_max 0.36
_exptl_crystal_size_mid 0.09
_exptl_crystal_size_min 0.06
_refine_diff_density_max 0.266
_refine_diff_density_min -0.430
_refine_ls_extinction_method none
_refine_ls_goodness_of_fit_ref 1.094
_refine_ls_hydrogen_treatment mixed
_refine_ls_matrix_type full
_refine_ls_number_parameters 130
_refine_ls_number_reflns 1434
_refine_ls_number_restraints 0
_refine_ls_restrained_S_all 1.094
_refine_ls_R_factor_all 0.0450
_refine_ls_R_factor_gt 0.0328
_refine_ls_shift/su_max_lt 0.001
_refine_ls_shift/su_mean 0.000
_refine_ls_structure_factor_coef Fsqd
_refine_ls_weighting_details 'calc w=1/[\s^2^(Fo^2^)+(0.0461P)^2^+0.3426P] where P=(Fo^2^+2Fc^2^)/3'
_refine_ls_weighting_scheme calc
_refine_ls_wR_factor_gt 0.0864
_refine_ls_wR_factor_ref 0.0919
_reflns_number_gt 1166
_reflns_number_total 1434
_reflns_threshold_expression I>2\s(I)
_cod_data_source_file lh2851.cif
_cod_data_source_block I
_cod_original_cell_volume 1382.7(7)
_cod_database_code 2222791
_cod_database_fobs_code 2222791

loop_
_symmetry_equiv_pos_as_xyz
'x, y, z'
'-x+1/2, -y, z+1/2'
'-x, y+1/2, -z'
'x+1/2, -y+1/2, -z+1/2'
'-x, -y, -z'
'x-1/2, y, -z-1/2'
'x, -y-1/2, z'
'-x-1/2, y-1/2, z-1/2'

loop_
_atom_site_type_symbol
_atom_site_label
_atom_site_fract_x
_atom_site_fract_y
_atom_site_fract_z
_atom_site_U_iso_or_equiv
_atom_site_adp_type
_atom_site_calc_flag
_atom_site_refinement_flags
_atom_site_occupancy
_atom_site_disorder_assembly
_atom_site_disorder_group
C C1 0.1946(3) 0.2500 0.36075(12) 0.0163(6) Uani d S 1 . .
O O1 0.3187(2) 0.2500 0.34713(8) 0.0217(5) Uani d S 1 . .
N N1 0.1523(3) 0.2500 0.42088(10) 0.0184(5) Uani d S 1 . .
H H1N 0.070(4) 0.2500 0.4268(16) 0.037(11) Uiso d S 1 . .
C C2 0.2314(3) 0.2500 0.47417(11) 0.0143(6) Uani d S 1 . .
S S1 0.14289(7) 0.2500 0.53901(3) 0.0192(2) Uani d S 1 . .
N N2 0.3713(2) 0.2500 0.46466(10) 0.0143(5) Uani d S 1 . .
H H2N 0.397(3) 0.2500 0.4222(15) 0.030(9) Uiso d S 1 . .
C C4 0.4846(3) 0.2500 0.50580(12) 0.0130(6) Uani d S 1 . .
C C5 0.6210(3) 0.2500 0.48174(11) 0.0147(6) Uani d S 1 . .
Cl Cl1 0.64439(7) 0.2500 0.40389(3) 0.0181(2) Uani d S 1 . .
C C6 0.7399(3) 0.2500 0.51801(12) 0.0168(6) Uani d S 1 . .
H H6 0.8305 0.2500 0.5002 0.020 Uiso calc SR 1 . .
C C7 0.7261(3) 0.2500 0.58025(12) 0.0183(6) Uani d S 1 . .
H H7 0.8060 0.2500 0.6059 0.022 Uiso calc SR 1 . .
C C8 0.5911(3) 0.2500 0.60368(11) 0.0167(6) Uani d S 1 . .
N N3 0.5743(3) 0.2500 0.67027(10) 0.0204(5) Uani d S 1 . .
O O2 0.6808(2) 0.2500 0.70124(9) 0.0286(5) Uani d S 1 . .
O O3 0.4544(2) 0.2500 0.69074(9) 0.0317(6) Uani d S 1 . .
C C9 0.4711(3) 0.2500 0.56877(11) 0.0147(6) Uani d S 1 . .
H H9 0.3810 0.2500 0.5871 0.018 Uiso calc SR 1 . .
C C10 0.0727(3) 0.2500 0.31561(11) 0.0170(6) Uani d S 1 . .
C C11 0.1330(3) 0.2500 0.25185(13) 0.0308(8) Uani d S 1 . .
H H11A 0.059(4) 0.2500 0.2261(16) 0.037 Uiso d S 1 . .
H H11B 0.188(2) 0.132(3) 0.2442(10) 0.037 Uiso d . 1 . .
C C12 -0.0158(2) 0.0571(3) 0.32488(9) 0.0229(5) Uani d . 1 . .
H H12A -0.0897 0.0515 0.2942 0.034 Uiso calc R 1 . .
H H12B -0.0585 0.0602 0.3651 0.034 Uiso calc R 1 . .
H H12C 0.0442 -0.0638 0.3213 0.034 Uiso calc R 1 . .

loop_
_atom_site_aniso_label
_atom_site_aniso_U_11
_atom_site_aniso_U_22
_atom_site_aniso_U_33
_atom_site_aniso_U_12
_atom_site_aniso_U_13
_atom_site_aniso_U_23
C1 0.0149(14) 0.0200(15) 0.0142(14) 0.000 -0.0001(11) 0.000
O1 0.0135(10) 0.0360(12) 0.0155(9) 0.000 0.0018(8) 0.000
N1 0.0109(13) 0.0317(14) 0.0125(11) 0.000 0.0003(10) 0.000
C2 0.0129(13) 0.0185(14) 0.0113(13) 0.000 -0.0021(10) 0.000
S1 0.0149(4) 0.0307(4) 0.0121(3) 0.000 0.0020(3) 0.000
N2 0.0124(12) 0.0196(12) 0.0110(11) 0.000 -0.0008(9) 0.000
C4 0.0134(13) 0.0108(13) 0.0146(13) 0.000 -0.0025(10) 0.000
C5 0.0183(14) 0.0129(13) 0.0128(13) 0.000 -0.0007(11) 0.000
Cl1 0.0149(4) 0.0262(4) 0.0132(3) 0.000 0.0020(2) 0.000
C6 0.0128(14) 0.0169(14) 0.0209(14) 0.000 0.0010(11) 0.000
C7 0.0190(15) 0.0148(14) 0.0210(14) 0.000 -0.0057(12) 0.000
C8 0.0213(15) 0.0150(14) 0.0139(13) 0.000 -0.0018(11) 0.000
N3 0.0258(14) 0.0213(13) 0.0142(12) 0.000 -0.0011(10) 0.000
O2 0.0284(12) 0.0391(13) 0.0182(10) 0.000 -0.0114(9) 0.000
O3 0.0266(12) 0.0527(15) 0.0157(10) 0.000 0.0031(9) 0.000
C9 0.0165(14) 0.0122(13) 0.0154(13) 0.000 -0.0002(11) 0.000
C10 0.0147(14) 0.0258(15) 0.0104(13) 0.000 -0.0018(11) 0.000
C11 0.0193(17) 0.062(2) 0.0115(14) 0.000 -0.0013(13) 0.000
C12 0.0222(11) 0.0220(11) 0.0245(10) 0.0000(9) -0.0078(8) -0.0021(9)

loop_
_atom_type_symbol
_atom_type_description
_atom_type_scat_dispersion_real
_atom_type_scat_dispersion_imag
_atom_type_scat_source
C C 0.0033 0.0016 'International Tables Vol C Tables 4.2.6.8 and 6.1.1.4'
H H 0.0000 0.0000 'International Tables Vol C Tables 4.2.6.8 and 6.1.1.4'
N N 0.0061 0.0033 'International Tables Vol C Tables 4.2.6.8 and 6.1.1.4'
O O 0.0106 0.0060 'International Tables Vol C Tables 4.2.6.8 and 6.1.1.4'
S S 0.1246 0.1234 'International Tables Vol C Tables 4.2.6.8 and 6.1.1.4'
Cl Cl 0.1484 0.1585 'International Tables Vol C Tables 4.2.6.8 and 6.1.1.4'

loop_
_geom_angle_atom_site_label_1
_geom_angle_atom_site_label_2
_geom_angle_atom_site_label_3
_geom_angle_site_symmetry_1
_geom_angle_site_symmetry_3
_geom_angle
_geom_angle_publ_flag
O1 C1 N1 . . 121.1(2) ?
O1 C1 C10 . . 124.9(2) ?
N1 C1 C10 . . 113.9(2) ?
C1 N1 C2 . . 130.6(2) ?
C1 N1 H1N . . 116(3) ?
C2 N1 H1N . . 113(3) ?
N2 C2 N1 . . 113.6(2) ?
N2 C2 S1 . . 129.4(2) ?
N1 C2 S1 . . 117.0(2) ?
C2 N2 C4 . . 130.8(2) ?
C2 N2 H2N . . 113.7(19) ?
C4 N2 H2N . . 115.5(19) ?
C9 C4 C5 . . 117.6(2) ?
C9 C4 N2 . . 124.9(2) ?
C5 C4 N2 . . 117.5(2) ?
C6 C5 C4 . . 122.3(2) ?
C6 C5 Cl1 . . 118.0(2) ?
C4 C5 Cl1 . . 119.7(2) ?
C7 C6 C5 . . 119.9(2) ?
C7 C6 H6 . . 120.0 ?
C5 C6 H6 . . 120.0 ?
C6 C7 C8 . . 117.4(2) ?
C6 C7 H7 . . 121.3 ?
C8 C7 H7 . . 121.3 ?
C9 C8 C7 . . 123.9(2) ?
C9 C8 N3 . . 117.9(2) ?
C7 C8 N3 . . 118.2(2) ?
O2 N3 O3 . . 124.3(2) ?
O2 N3 C8 . . 117.9(2) ?
O3 N3 C8 . . 117.8(2) ?
C8 C9 C4 . . 118.8(2) ?
C8 C9 H9 . . 120.6 ?
C4 C9 H9 . . 120.6 ?
C11 C10 C12 . . 109.35(14) ?
C11 C10 C12 . 7_565 109.35(14) ?
C12 C10 C12 . 7_565 111.0(2) ?
C11 C10 C1 . . 108.6(2) ?
C12 C10 C1 . . 109.25(14) ?
C12 C10 C1 7_565 . 109.25(14) ?
C10 C11 H11A . . 107(2) ?
C10 C11 H11B . . 111.9(14) ?
H11A C11 H11B . . 108.5(18) ?
C10 C12 H12A . . 109.5 ?
C10 C12 H12B . . 109.5 ?
H12A C12 H12B . . 109.5 ?
C10 C12 H12C . . 109.5 ?
H12A C12 H12C . . 109.5 ?
H12B C12 H12C . . 109.5 ?

loop_
_geom_bond_atom_site_label_1
_geom_bond_atom_site_label_2
_geom_bond_site_symmetry_2
_geom_bond_distance
_geom_bond_publ_flag
C1 O1 . 1.221(3) ?
C1 N1 . 1.392(3) ?
C1 C10 . 1.533(4) ?
N1 C2 . 1.401(3) ?
N1 H1N . 0.80(4) ?
C2 N2 . 1.349(3) ?
C2 S1 . 1.667(3) ?
N2 C4 . 1.414(3) ?
N2 H2N . 0.97(3) ?
C4 C9 . 1.402(3) ?
C4 C5 . 1.405(4) ?
C5 C6 . 1.389(4) ?
C5 Cl1 . 1.740(3) ?
C6 C7 . 1.386(4) ?
C6 H6 . 0.9500 ?
C7 C8 . 1.387(4) ?
C7 H7 . 0.9500 ?
C8 C9 . 1.380(4) ?
C8 N3 . 1.485(3) ?
N3 O2 . 1.226(3) ?
N3 O3 . 1.229(3) ?
C9 H9 . 0.9500 ?
C10 C11 . 1.526(4) ?
C10 C12 . 1.533(3) ?
C10 C12 7_565 1.533(3) ?
C11 H11A . 0.91(4) ?
C11 H11B . 0.95(2) ?
C12 H12A . 0.9800 ?
C12 H12B . 0.9800 ?
C12 H12C . 0.9800 ?

loop_
_geom_hbond_atom_site_label_D
_geom_hbond_atom_site_label_H
_geom_hbond_atom_site_label_A
_geom_hbond_site_symmetry_A
_geom_hbond_distance_DH
_geom_hbond_distance_HA
_geom_hbond_distance_DA
_geom_hbond_angle_DHA
C9 H9 S1 . 0.95 2.51 3.197(3) 129.5
N2 H2N O1 . 0.97(3) 1.82(3) 2.653(3) 141(3)

loop_
_geom_torsion_atom_site_label_1
_geom_torsion_atom_site_label_2
_geom_torsion_atom_site_label_3
_geom_torsion_atom_site_label_4
_geom_torsion_site_symmetry_1
_geom_torsion_site_symmetry_2
_geom_torsion_site_symmetry_3
_geom_torsion_site_symmetry_4
_geom_torsion
_geom_torsion_publ_flag
O1 C1 N1 C2 . . . . 0.0 ?
C10 C1 N1 C2 . . . . 180.0 ?
C1 N1 C2 N2 . . . . 0.0 ?
C1 N1 C2 S1 . . . . 180.0 ?
N1 C2 N2 C4 . . . . 180.0 ?
S1 C2 N2 C4 . . . . 0.0000(10) ?
C2 N2 C4 C9 . . . . 0.0000(10) ?
C2 N2 C4 C5 . . . . 180.0 ?
C9 C4 C5 C6 . . . . 0.0 ?
N2 C4 C5 C6 . . . . 180.0 ?
C9 C4 C5 Cl1 . . . . 180.0 ?
N2 C4 C5 Cl1 . . . . 0.0 ?
C4 C5 C6 C7 . . . . 0.0000(10) ?
Cl1 C5 C6 C7 . . . . 180.0 ?
C5 C6 C7 C8 . . . . 0.0000(10) ?
C6 C7 C8 C9 . . . . 0.0000(10) ?
C6 C7 C8 N3 . . . . 180.0 ?
C9 C8 N3 O2 . . . . 180.0 ?
C7 C8 N3 O2 . . . . 0.0000(10) ?
C9 C8 N3 O3 . . . . 0.0000(10) ?
C7 C8 N3 O3 . . . . 180.0 ?
C7 C8 C9 C4 . . . . 0.0000(10) ?
N3 C8 C9 C4 . . . . 180.0 ?
C5 C4 C9 C8 . . . . 0.0000(10) ?
N2 C4 C9 C8 . . . . 180.0 ?
O1 C1 C10 C11 . . . . 0.0 ?
N1 C1 C10 C11 . . . . 180.0 ?
O1 C1 C10 C12 . . . . 119.21(15) ?
N1 C1 C10 C12 . . . . -60.79(15) ?
O1 C1 C10 C12 . . . 7_565 -119.21(15) ?
N1 C1 C10 C12 . . . 7_565 60.79(15) ?
